data_4069356
loop_
_publ_author_name
'Vicente, Jos\'e'
'Arcas, Aurelia'
'G\'alvez-L\'opez, Mar\'ia-Dolores'
'Jones, Peter G.'
'Bautista, Delia'

_publ_section_title
;
 Mono(2,6-dinitroaryl)platinum(II) and Mono- and
 Bis(2,6-dinitroaryl)platinum(IV) Complexes
;
_journal_issue 12
_journal_name_full Organometallics
_journal_page_first 3501
_journal_paper_doi 10.1021/om9001582
_journal_volume 28
_journal_year 2009
_chemical_formula_sum 'C14 H16 N2 O9 Pt'
_chemical_formula_weight 551.38
_chemical_name_systematic
;

 ?

;
_space_group_IT_number 2
_symmetry_cell_setting triclinic
_symmetry_space_group_name_Hall '-P 1'
_symmetry_space_group_name_H-M 'P -1'
_atom_sites_solution_hydrogens geom
_atom_sites_solution_primary Patterson
_atom_sites_solution_secondary difmap
_audit_creation_method SHELXL-97
_cell_angle_alpha 72.721(6)
_cell_angle_beta 79.293(6)
_cell_angle_gamma 78.820(6)
_cell_formula_units_Z 2
_cell_length_a 7.8635(12)
_cell_length_b 10.194(2)
_cell_length_c 11.036(2)
_cell_measurement_reflns_used 4222
_cell_measurement_temperature 133(2)
_cell_measurement_theta_max 30
_cell_measurement_theta_min 2.5
_cell_volume 820.9(3)
_computing_cell_refinement 'Bruker SAINT'
_computing_data_collection 'Bruker SMART'
_computing_data_reduction 'Bruker SAINT'
_computing_molecular_graphics 'Siemens XP'
_computing_publication_material SHELXL-97
_computing_structure_refinement 'SHELXL-97 (Sheldrick, 1997)'
_computing_structure_solution 'SHELXS-97 (Sheldrick, 1990)'
_diffrn_ambient_temperature 133(2)
_diffrn_detector_area_resol_mean 8.192
_diffrn_measured_fraction_theta_full 0.989
_diffrn_measured_fraction_theta_max 0.978
_diffrn_measurement_device_type 'Bruker SMART 1000 CCD'
_diffrn_measurement_method '\w- & \f-scan'
_diffrn_radiation_monochromator graphite
_diffrn_radiation_source 'fine-focus sealed tube'
_diffrn_radiation_type MoK\a
_diffrn_radiation_wavelength 0.71073
_diffrn_reflns_av_R_equivalents 0.0000
_diffrn_reflns_av_sigmaI/netI 0.0381
_diffrn_reflns_limit_h_max 11
_diffrn_reflns_limit_h_min -10
_diffrn_reflns_limit_k_max 14
_diffrn_reflns_limit_k_min -13
_diffrn_reflns_limit_l_max 15
_diffrn_reflns_limit_l_min 0
_diffrn_reflns_number 5375
_diffrn_reflns_theta_full 30.00
_diffrn_reflns_theta_max 30.20
_diffrn_reflns_theta_min 1.95
_exptl_absorpt_coefficient_mu 8.601
_exptl_absorpt_correction_T_max 0.626
_exptl_absorpt_correction_T_min 0.367
_exptl_absorpt_correction_type multi-scan
_exptl_absorpt_process_details TWINABS
_exptl_crystal_colour red
_exptl_crystal_density_diffrn 2.231
_exptl_crystal_density_method 'not measured'
_exptl_crystal_description needle
_exptl_crystal_F_000 528
_exptl_crystal_size_max 0.23
_exptl_crystal_size_mid 0.10
_exptl_crystal_size_min 0.06
_refine_diff_density_max 1.718
_refine_diff_density_min -1.330
_refine_diff_density_rms 0.166
_refine_ls_extinction_method none
_refine_ls_goodness_of_fit_ref 1.065
_refine_ls_hydrogen_treatment 'rigid methyls, others riding'
_refine_ls_matrix_type full
_refine_ls_number_parameters 241
_refine_ls_number_reflns 5375
_refine_ls_number_restraints 56
_refine_ls_restrained_S_all 1.059
_refine_ls_R_factor_all 0.0344
_refine_ls_R_factor_gt 0.0284
_refine_ls_shift/su_max 0.003
_refine_ls_shift/su_mean 0.000
_refine_ls_structure_factor_coef Fsqd
_refine_ls_weighting_details 'calc w=1/[\s^2^(Fo^2^)+(0.0203P)^2^+2.8708P] where P=(Fo^2^+2Fc^2^)/3'
_refine_ls_weighting_scheme calc
_refine_ls_wR_factor_gt 0.0574
_refine_ls_wR_factor_ref 0.0585
_reflns_number_gt 4908
_reflns_number_total 5375
_reflns_threshold_expression >2sigma(I)
_cod_data_source_file om9001582_si_002.cif
_cod_data_source_block eldeen
_cod_database_code 4069356

loop_
_symmetry_equiv_pos_as_xyz
'x, y, z'
'-x, -y, -z'

loop_
_atom_site_label
_atom_site_type_symbol
_atom_site_fract_x
_atom_site_fract_y
_atom_site_fract_z
_atom_site_U_iso_or_equiv
_atom_site_adp_type
_atom_site_occupancy
_atom_site_symmetry_multiplicity
_atom_site_calc_flag
_atom_site_refinement_flags
Pt Pt 0.29800(2) 0.331422(16) 0.600712(15) 0.01321(4) Uani 1 1 d .
O1 O 0.2583(4) 0.3723(3) 0.7676(3) 0.0179(6) Uani 1 1 d U
O2 O 0.3566(4) 0.1233(3) 0.6824(3) 0.0163(6) Uani 1 1 d U
O11 O 0.3473(4) 0.3005(3) 0.4262(3) 0.0185(6) Uani 1 1 d U
O12 O 0.3756(4) 0.4033(3) 0.2232(3) 0.0213(6) Uani 1 1 d U
O13 O 0.3197(4) 0.6830(3) 0.1437(3) 0.0191(6) Uani 1 1 d U
O14 O 0.2265(4) 0.9180(3) 0.2244(3) 0.0189(6) Uani 1 1 d U
O15 O 0.1460(4) 0.8910(3) 0.4934(3) 0.0201(6) Uani 1 1 d U
O16 O 0.0035(4) 0.6318(3) 0.7170(3) 0.0252(7) Uani 1 1 d U
O17 O 0.2608(4) 0.6738(4) 0.7228(3) 0.0268(7) Uani 1 1 d U
N11 N 0.3415(5) 0.4132(3) 0.3317(3) 0.0158(6) Uani 1 1 d U
N12 N 0.1524(5) 0.6500(3) 0.6686(3) 0.0168(7) Uani 1 1 d U
C1 C 0.2492(6) 0.3471(5) 0.9857(4) 0.0235(9) Uani 1 1 d U
H1A H 0.3523 0.3886 0.9842 0.028 Uiso 1 1 calc R
H1B H 0.2301 0.2756 1.0669 0.028 Uiso 1 1 calc R
H1C H 0.1463 0.4193 0.9775 0.028 Uiso 1 1 calc R
C2 C 0.2781(5) 0.2823(4) 0.8760(4) 0.0165(8) Uani 1 1 d U
C3 C 0.3214(5) 0.1392(4) 0.8968(4) 0.0174(8) Uani 1 1 d U
H3 H 0.3272 0.0853 0.9829 0.021 Uiso 1 1 calc R
C4 C 0.3573(5) 0.0676(4) 0.8032(4) 0.0162(8) Uani 1 1 d U
C5 C 0.4049(6) -0.0888(4) 0.8403(4) 0.0212(9) Uani 1 1 d U
H5A H 0.3237 -0.1299 0.8100 0.025 Uiso 1 1 calc R
H5B H 0.3972 -0.1237 0.9337 0.025 Uiso 1 1 calc R
H5C H 0.5246 -0.1143 0.8012 0.025 Uiso 1 1 calc R
C11 C 0.2543(5) 0.5250(4) 0.4995(4) 0.0130(7) Uani 1 1 d U
C12 C 0.2916(5) 0.5410(4) 0.3657(4) 0.0146(7) Uani 1 1 d U
C13 C 0.2810(5) 0.6705(4) 0.2720(4) 0.0153(7) Uani 1 1 d U
C14 C 0.2355(5) 0.7905(4) 0.3131(4) 0.0147(7) Uani 1 1 d U
C15 C 0.1991(5) 0.7797(4) 0.4452(4) 0.0153(7) Uani 1 1 d U
C16 C 0.2035(5) 0.6491(4) 0.5328(4) 0.0139(7) Uani 1 1 d U
C17 C 0.1747(6) 0.6694(5) 0.0864(4) 0.0227(9) Uani 1 1 d U
H17A H 0.1223 0.5874 0.1388 0.027 Uiso 1 1 calc R
H17B H 0.2171 0.6591 -0.0001 0.027 Uiso 1 1 calc R
H17C H 0.0865 0.7525 0.0817 0.027 Uiso 1 1 calc R
C18 C 0.0534(6) 0.9922(5) 0.2158(5) 0.0265(10) Uani 1 1 d U
H18A H -0.0169 0.9391 0.1888 0.032 Uiso 1 1 calc R
H18B H 0.0584 1.0829 0.1530 0.032 Uiso 1 1 calc R
H18C H 0.0000 1.0054 0.2997 0.032 Uiso 1 1 calc R
C19 C 0.2564(6) 0.9999(5) 0.4560(5) 0.0280(10) Uani 1 1 d U
H19A H 0.3789 0.9592 0.4388 0.034 Uiso 1 1 calc R
H19B H 0.2430 1.0442 0.5254 0.034 Uiso 1 1 calc R
H19C H 0.2215 1.0694 0.3785 0.034 Uiso 1 1 calc R

loop_
_atom_site_aniso_label
_atom_site_aniso_U_11
_atom_site_aniso_U_22
_atom_site_aniso_U_33
_atom_site_aniso_U_23
_atom_site_aniso_U_13
_atom_site_aniso_U_12
Pt 0.01691(8) 0.01156(6) 0.01134(7) -0.00251(4) -0.00280(5) -0.00262(5)
O1 0.0242(16) 0.0145(13) 0.0145(13) -0.0039(11) -0.0045(12) -0.0004(11)
O2 0.0208(16) 0.0154(13) 0.0123(13) -0.0031(10) -0.0019(11) -0.0031(11)
O11 0.0279(17) 0.0128(13) 0.0146(13) -0.0028(10) -0.0028(12) -0.0045(12)
O12 0.0296(17) 0.0228(15) 0.0116(13) -0.0066(11) -0.0031(12) -0.0010(13)
O13 0.0221(16) 0.0246(15) 0.0110(13) -0.0027(11) -0.0015(12) -0.0087(12)
O14 0.0179(15) 0.0152(13) 0.0176(14) 0.0029(11) -0.0003(12) -0.0017(11)
O15 0.0243(17) 0.0125(13) 0.0220(15) -0.0058(11) 0.0029(12) -0.0031(11)
O16 0.0190(16) 0.0318(17) 0.0194(15) -0.0031(13) 0.0042(12) -0.0033(13)
O17 0.0328(19) 0.0325(18) 0.0223(16) -0.0114(14) -0.0055(14) -0.0138(14)
N11 0.0169(17) 0.0174(15) 0.0145(15) -0.0050(12) -0.0036(13) -0.0032(13)
N12 0.0228(19) 0.0141(15) 0.0132(15) -0.0041(12) -0.0014(14) -0.0023(13)
C1 0.031(3) 0.023(2) 0.0172(19) -0.0092(16) -0.0056(18) 0.0009(18)
C2 0.0115(19) 0.0209(19) 0.0167(18) -0.0057(15) -0.0028(15) 0.0001(15)
C3 0.021(2) 0.0182(18) 0.0123(17) -0.0020(14) -0.0037(15) -0.0036(15)
C4 0.0123(19) 0.0154(17) 0.0189(19) -0.0017(15) -0.0013(15) -0.0029(14)
C5 0.028(2) 0.0113(17) 0.022(2) -0.0002(15) -0.0041(18) -0.0028(16)
C11 0.0069(18) 0.0167(17) 0.0159(17) -0.0052(14) -0.0024(14) -0.0005(13)
C12 0.015(2) 0.0148(16) 0.0139(17) -0.0046(14) -0.0025(15) -0.0016(14)
C13 0.0128(19) 0.0194(18) 0.0147(17) -0.0040(14) -0.0039(15) -0.0040(15)
C14 0.0123(19) 0.0143(17) 0.0150(17) -0.0007(13) -0.0009(15) -0.0023(14)
C15 0.013(2) 0.0154(17) 0.0165(17) -0.0035(14) -0.0001(15) -0.0022(14)
C16 0.015(2) 0.0147(17) 0.0116(16) -0.0025(13) -0.0016(14) -0.0024(14)
C17 0.029(2) 0.022(2) 0.019(2) -0.0027(16) -0.0099(18) -0.0073(18)
C18 0.023(2) 0.023(2) 0.027(2) 0.0030(18) -0.0040(19) -0.0027(17)
C19 0.023(2) 0.034(3) 0.035(3) -0.020(2) 0.004(2) -0.0128(19)

loop_
_atom_type_symbol
_atom_type_description
_atom_type_scat_dispersion_real
_atom_type_scat_dispersion_imag
_atom_type_scat_source
C C 0.0033 0.0016 'International Tables Vol C Tables 4.2.6.8 and 6.1.1.4'
H H 0.0000 0.0000 'International Tables Vol C Tables 4.2.6.8 and 6.1.1.4'
N N 0.0061 0.0033 'International Tables Vol C Tables 4.2.6.8 and 6.1.1.4'
O O 0.0106 0.0060 'International Tables Vol C Tables 4.2.6.8 and 6.1.1.4'
Pt Pt -1.7033 8.3905 'International Tables Vol C Tables 4.2.6.8 and 6.1.1.4'

loop_
_geom_angle_atom_site_label_1
_geom_angle_atom_site_label_2
_geom_angle_atom_site_label_3
_geom_angle
C11 Pt O1 95.78(13)
C11 Pt O11 81.42(13)
O1 Pt O11 176.19(12)
C11 Pt O2 171.96(13)
O1 Pt O2 92.10(11)
O11 Pt O2 90.63(11)
C2 O1 Pt 125.5(3)
C4 O2 Pt 124.3(3)
N11 O11 Pt 115.0(2)
C13 O13 C17 113.6(3)
C14 O14 C18 114.4(3)
C15 O15 C19 118.1(3)
O12 N11 O11 119.0(3)
O12 N11 C12 124.8(3)
O11 N11 C12 116.3(3)
O16 N12 O17 124.7(3)
O16 N12 C16 117.6(3)
O17 N12 C16 117.7(3)
O1 C2 C3 126.4(4)
O1 C2 C1 112.9(4)
C3 C2 C1 120.7(4)
C2 C3 C4 126.1(4)
O2 C4 C3 125.5(4)
O2 C4 C5 114.4(4)
C3 C4 C5 120.1(4)
C16 C11 C12 114.1(3)
C16 C11 Pt 132.7(3)
C12 C11 Pt 113.1(3)
C13 C12 C11 124.3(3)
C13 C12 N11 121.7(3)
C11 C12 N11 114.0(3)
O13 C13 C14 118.7(3)
O13 C13 C12 123.1(3)
C14 C13 C12 118.2(3)
O14 C14 C13 119.5(3)
O14 C14 C15 121.0(3)
C13 C14 C15 119.5(3)
O15 C15 C16 116.8(3)
O15 C15 C14 123.3(3)
C16 C15 C14 119.7(3)
C11 C16 C15 124.2(4)
C11 C16 N12 120.8(3)
C15 C16 N12 115.1(3)

loop_
_geom_bond_atom_site_label_1
_geom_bond_atom_site_label_2
_geom_bond_distance
Pt C11 1.957(4)
Pt O1 1.964(3)
Pt O11 1.999(3)
Pt O2 2.041(3)
O1 C2 1.288(5)
O2 C4 1.286(5)
O11 N11 1.303(4)
O12 N11 1.208(4)
O13 C13 1.364(5)
O13 C17 1.450(5)
O14 C14 1.373(4)
O14 C18 1.428(5)
O15 C15 1.356(5)
O15 C19 1.457(5)
O16 N12 1.218(5)
O17 N12 1.224(4)
N11 C12 1.425(5)
N12 C16 1.480(5)
C1 C2 1.506(6)
C2 C3 1.390(6)
C3 C4 1.393(6)
C4 C5 1.513(5)
C11 C16 1.386(5)
C11 C12 1.416(5)
C12 C13 1.414(5)
C13 C14 1.390(5)
C14 C15 1.407(5)
C15 C16 1.392(5)
